data_2205010
loop_
_publ_author_name
'Hino, Kazuyuki'
'Sato, Kazuyuki'
'Takahashi, Hiroo'
'Suzuki, Shigeru'
'Mizuguchi, Jin'

_publ_section_title
;
 <i>N,N</i>'-Di-4-pyridylperylene-3,4:9,10-bis(dicarboximide)
;
_journal_issue 2
_journal_name_full 'Acta Crystallographica Section E'
_journal_page_first o440
_journal_page_last o441
_journal_paper_doi 10.1107/S1600536805002011
_journal_volume 61
_journal_year 2005
_chemical_formula_iupac 'C34 H16 N4 O4'
_chemical_formula_moiety 'C34 H16 N4 O4'
_chemical_formula_sum 'C34 H16 N4 O4'
_chemical_formula_weight 544.51
_space_group_IT_number 56
_symmetry_cell_setting orthorhombic
_symmetry_space_group_name_Hall '-P 2ab 2ac'
_symmetry_space_group_name_H-M 'P c c n'
_cell_angle_alpha 90
_cell_angle_beta 90
_cell_angle_gamma 90
_cell_formula_units_Z 4
_cell_length_a 21.232(2)
_cell_length_b 15.890(2)
_cell_length_c 6.9311(8)
_cell_measurement_reflns_used 8331
_cell_measurement_temperature 93.2
_cell_measurement_theta_max 68.2
_cell_measurement_theta_min 3.5
_cell_volume 2338.4(5)
_computing_cell_refinement PROCESS-AUTO
_computing_data_collection 'PROCESS-AUTO (Rigaku, 1998)'
_computing_data_reduction
;
TEXSAN (Molecular Structure Corporation, 2001)
;
_computing_molecular_graphics 'ORTEPIII (Burnett & Johnson, 1996)'
_computing_publication_material TEXSAN
_computing_structure_refinement TEXSAN
_computing_structure_solution 'SHELXS86 (Sheldrick, 1985)'
_diffrn_detector_area_resol_mean 10.00
_diffrn_measured_fraction_theta_full 0.9173
_diffrn_measured_fraction_theta_max 0.9173
_diffrn_measurement_device_type 'Rigaku R-AXIS RAPID Imaging Plate'
_diffrn_measurement_method '48 frames, \d \w = 15\%'
_diffrn_radiation_type 'Cu K\a'
_diffrn_radiation_wavelength 1.5418
_diffrn_reflns_av_R_equivalents 0.077
_diffrn_reflns_limit_h_max 23
_diffrn_reflns_limit_h_min -24
_diffrn_reflns_limit_k_max 18
_diffrn_reflns_limit_k_min -18
_diffrn_reflns_limit_l_max 6
_diffrn_reflns_limit_l_min -7
_diffrn_reflns_number 18572
_diffrn_reflns_theta_full 68.22
_diffrn_reflns_theta_max 68.22
_diffrn_standards_decay_% 0
_diffrn_standards_interval_time 0
_diffrn_standards_number 0
_exptl_absorpt_coefficient_mu 0.851
_exptl_absorpt_correction_T_max 0.958
_exptl_absorpt_correction_T_min 0.554
_exptl_absorpt_correction_type multi-scan
_exptl_absorpt_process_details '(ABSCOR; Higashi, 1995)'
_exptl_crystal_colour red
_exptl_crystal_density_diffrn 1.547
_exptl_crystal_density_method 'not measured'
_exptl_crystal_description needle
_exptl_crystal_F_000 1120
_exptl_crystal_size_max 0.250
_exptl_crystal_size_mid 0.050
_exptl_crystal_size_min 0.050
_refine_diff_density_max 0.36
_refine_diff_density_min -0.33
_refine_ls_extinction_method none
_refine_ls_goodness_of_fit_ref 1.093
_refine_ls_hydrogen_treatment noref
_refine_ls_number_parameters 190
_refine_ls_number_reflns 1965
_refine_ls_R_factor_gt 0.0737
_refine_ls_shift/su_max 0.0009
_refine_ls_structure_factor_coef Fsqd
_refine_ls_weighting_details 'w = 1/[\s^2^(Fo^2^)]'
_refine_ls_weighting_scheme calc
_refine_ls_wR_factor_ref 0.1475
_reflns_number_gt 839
_reflns_number_total 1965
_reflns_threshold_expression F^2^>2\s(F^2^)
_cod_data_source_file bt6590.cif
_cod_data_source_block I
_cod_database_code 2205010
_cod_database_fobs_code 2205010

loop_
_symmetry_equiv_pos_as_xyz
x,y,z
1/2-x,1/2-y,z
1/2+x,-y,1/2-z
-x,1/2+y,1/2-z
-x,-y,-z
1/2+x,1/2+y,-z
1/2-x,y,1/2+z
x,1/2-y,1/2+z

loop_
_atom_site_label
_atom_site_fract_x
_atom_site_fract_y
_atom_site_fract_z
_atom_site_U_iso_or_equiv
_atom_site_adp_type
_atom_site_calc_flag
_atom_site_occupancy
_atom_site_type_symbol
O1 0.46390(10) 0.7904(2) 0.2065(5) 0.0350(10) Uani d 1.00 O
O2 0.52070(10) 0.5145(2) 0.2382(5) 0.0340(10) Uani d 1.00 O
N1 0.4921(2) 0.6528(2) 0.2221(7) 0.0270(10) Uani d 1.00 N
N2 0.2958(2) 0.6067(3) 0.2477(7) 0.0300(10) Uani d 1.00 N
C1 0.5064(2) 0.7397(3) 0.2136(8) 0.0260(10) Uani d 1.00 C
C2 0.5729(2) 0.7630(3) 0.2187(8) 0.0230(10) Uani d 1.00 C
C3 0.5889(2) 0.8476(3) 0.2215(8) 0.0260(10) Uani d 1.00 C
C4 0.6515(2) 0.8713(3) 0.2222(8) 0.0250(10) Uani d 1.00 C
C5 0.7009(2) 0.8131(3) 0.2206(8) 0.0240(10) Uani d 1.00 C
C6 0.6850(2) 0.7257(3) 0.2194(7) 0.0210(10) Uani d 1.00 C
C7 0.7325(2) 0.6625(3) 0.2179(7) 0.0220(10) Uani d 1.00 C
C8 0.7137(2) 0.5780(3) 0.2159(7) 0.0260(10) Uani d 1.00 C
C9 0.6503(2) 0.5548(3) 0.2189(8) 0.0250(10) Uani d 1.00 C
C10 0.6039(2) 0.6150(3) 0.2220(8) 0.027(2) Uani d 1.00 C
C11 0.5373(2) 0.5885(3) 0.2274(8) 0.0260(10) Uani d 1.00 C
C12 0.6204(2) 0.7007(3) 0.2174(7) 0.0220(10) Uani d 1.00 C
C13 0.3255(3) 0.6284(4) 0.0835(9) 0.042(2) Uani d 1.00 C
C14 0.3881(3) 0.6419(4) 0.0658(8) 0.039(2) Uani d 1.00 C
C15 0.4258(2) 0.6313(3) 0.2268(9) 0.026(2) Uani d 1.00 C
C16 0.3980(2) 0.6058(3) 0.3984(8) 0.032(2) Uani d 1.00 C
C17 0.3330(2) 0.5960(4) 0.4005(8) 0.037(2) Uani d 1.00 C
H1 0.5568 0.8892 0.2230 0.0313 Uiso calc 1.00 H
H2 0.6614 0.9296 0.2238 0.0306 Uiso calc 1.00 H
H3 0.7450 0.5353 0.2122 0.0311 Uiso calc 1.00 H
H4 0.6392 0.4969 0.2189 0.0299 Uiso calc 1.00 H
H5 0.3004 0.6348 -0.0290 0.0505 Uiso calc 1.00 H
H6 0.4058 0.6583 -0.0543 0.0470 Uiso calc 1.00 H
H7 0.4226 0.5954 0.5104 0.0381 Uiso calc 1.00 H
H8 0.3138 0.5805 0.5191 0.0443 Uiso calc 1.00 H

loop_
_atom_site_aniso_label
_atom_site_aniso_U_11
_atom_site_aniso_U_22
_atom_site_aniso_U_33
_atom_site_aniso_U_12
_atom_site_aniso_U_13
_atom_site_aniso_U_23
O1 0.023(2) 0.035(2) 0.046(2) 0.002(2) -0.001(2) -0.004(2)
O2 0.024(2) 0.025(2) 0.054(2) -0.003(2) -0.003(2) -0.003(2)
N1 0.019(2) 0.020(2) 0.041(3) -0.001(2) 0.004(2) 0.001(2)
N2 0.024(2) 0.033(2) 0.033(3) -0.007(2) 0.007(2) 0.008(3)
C1 0.024(3) 0.026(3) 0.028(3) 0.002(2) 0.000(3) -0.002(3)
C2 0.017(2) 0.024(3) 0.027(3) -0.001(2) 0.003(3) 0.000(3)
C3 0.021(3) 0.027(3) 0.031(3) 0.006(2) -0.002(3) -0.003(3)
C4 0.023(3) 0.026(3) 0.027(3) 0.002(2) 0.005(3) 0.003(3)
C5 0.021(3) 0.019(3) 0.032(3) -0.004(2) -0.003(3) -0.006(3)
C6 0.023(2) 0.019(3) 0.021(3) 0.002(2) 0.005(3) -0.003(2)
C7 0.016(3) 0.023(3) 0.028(3) -0.004(2) 0.002(3) 0.001(3)
C8 0.025(3) 0.023(3) 0.030(3) 0.001(2) -0.005(3) -0.004(3)
C9 0.024(3) 0.024(3) 0.027(3) -0.007(2) -0.001(3) 0.004(3)
C10 0.016(3) 0.030(3) 0.034(3) 0.000(2) -0.002(3) -0.001(3)
C11 0.026(3) 0.023(3) 0.031(3) -0.002(2) -0.001(3) -0.003(3)
C12 0.021(3) 0.023(3) 0.021(3) 0.000(2) 0.002(2) -0.001(3)
C13 0.025(3) 0.050(4) 0.050(4) -0.011(3) -0.012(3) -0.004(3)
C14 0.029(4) 0.052(4) 0.036(4) -0.011(3) -0.001(3) -0.002(3)
C15 0.015(3) 0.023(3) 0.040(4) -0.002(2) 0.002(3) -0.006(3)
C16 0.023(3) 0.037(3) 0.035(4) -0.004(3) 0.000(3) 0.007(3)
C17 0.026(3) 0.045(4) 0.040(4) -0.005(3) -0.005(3) 0.007(3)

loop_
_atom_type_symbol
_atom_type_description
_atom_type_scat_dispersion_real
_atom_type_scat_dispersion_imag
_atom_type_scat_source
C C 0.018 0.009
;International Tables for Crystallography
(1992, Vol. C, Tables 4.2.6.8 and 6.1.1.1)
;
H H 0.000 0.000
;International Tables for Crystallography
(1992, Vol. C, Table 6.1.1.2)
;
O O 0.049 0.032
;International Tables for Crystallography
(1992, Vol. C, Tables 4.2.6.8 and 6.1.1.1)
;
N N 0.031 0.018
;International Tables for Crystallography
(1992, Vol. C, Tables 4.2.6.8 and 6.1.1.1)
;

loop_
_geom_angle_atom_site_label_1
_geom_angle_atom_site_label_2
_geom_angle_atom_site_label_3
_geom_angle_site_symmetry_1
_geom_angle_site_symmetry_3
_geom_angle
_geom_angle_publ_flag
C1 N1 C11 . . 124.4(4) yes
C1 N1 C15 . . 116.1(4) no
C11 N1 C15 . . 119.5(4) no
C13 N2 C17 . . 115.3(4) no
O1 C1 N1 . . 119.4(4) yes
O1 C1 C2 . . 123.5(5) yes
N1 C1 C2 . . 117.1(4) yes
C1 C2 C3 . . 119.0(4) yes
C1 C2 C12 . . 120.8(4) yes
C3 C2 C12 . . 120.2(4) yes
C2 C3 C4 . . 120.1(4) yes
C2 C3 H1 . . 120.0 no
C4 C3 H1 . . 119.9 no
C3 C4 C5 . . 122.7(4) yes
C3 C4 H2 . . 118.6 no
C5 C4 H2 . . 118.7 no
C4 C5 C6 . . 117.7(4) yes
C4 C5 C7 . 2_665 123.2(4) yes
C6 C5 C7 . 2_665 119.0(4) yes
C5 C6 C7 . . 121.2(4) yes
C5 C6 C12 . . 119.8(4) yes
C7 C6 C12 . . 119.0(4) yes
C5 C7 C6 2_665 . 119.8(4) yes
C5 C7 C8 2_665 . 121.9(4) yes
C6 C7 C8 . . 118.3(4) yes
C7 C8 C9 . . 121.9(4) yes
C7 C8 H3 . . 119.1 no
C9 C8 H3 . . 119.0 no
C8 C9 C10 . . 120.5(4) yes
C8 C9 H4 . . 119.8 no
C10 C9 H4 . . 119.7 no
C9 C10 C11 . . 119.3(4) yes
C9 C10 C12 . . 119.7(4) yes
C11 C10 C12 . . 121.0(4) yes
O2 C11 N1 . . 120.2(4) yes
O2 C11 C10 . . 123.2(4) yes
N1 C11 C10 . . 116.6(4) yes
C2 C12 C6 . . 119.4(4) yes
C2 C12 C10 . . 120.0(4) yes
C6 C12 C10 . . 120.6(4) yes
N2 C13 C14 . . 125.3(5) no
N2 C13 H5 . . 117.4 no
C14 C13 H5 . . 117.3 no
C13 C14 C15 . . 118.4(5) no
C13 C14 H6 . . 120.8 no
C15 C14 H6 . . 120.8 no
N1 C15 C14 . . 121.0(5) no
N1 C15 C16 . . 120.0(5) no
C14 C15 C16 . . 118.8(4) no
C15 C16 C17 . . 117.6(5) no
C15 C16 H7 . . 121.2 no
C17 C16 H7 . . 121.2 no
N2 C17 C16 . . 124.5(5) no
N2 C17 H8 . . 117.8 no
C16 C17 H8 . . 117.7 no

loop_
_geom_bond_atom_site_label_1
_geom_bond_atom_site_label_2
_geom_bond_site_symmetry_2
_geom_bond_distance
_geom_bond_publ_flag
O1 C1 . 1.211(5) yes
O2 C11 . 1.231(5) yes
N1 C1 . 1.415(6) yes
N1 C11 . 1.402(5) yes
N1 C15 . 1.449(5) no
N2 C13 . 1.346(6) no
N2 C17 . 1.332(6) no
C1 C2 . 1.459(6) yes
C2 C3 . 1.386(6) yes
C2 C12 . 1.415(6) yes
C3 C4 . 1.380(6) yes
C3 H1 . 0.951 no
C4 C5 . 1.399(6) yes
C4 H2 . 0.951 no
C5 C6 . 1.429(6) yes
C5 C7 2_665 1.466(6) yes
C6 C7 . 1.424(5) yes
C6 C12 . 1.426(6) yes
C7 C8 . 1.401(6) yes
C8 C9 . 1.397(6) yes
C8 H3 . 0.951 no
C9 C10 . 1.373(6) yes
C9 H4 . 0.950 no
C10 C11 . 1.476(6) yes
C10 C12 . 1.408(6) yes
C13 C14 . 1.353(7) no
C13 H5 . 0.950 no
C14 C15 . 1.383(7) no
C14 H6 . 0.952 no
C15 C16 . 1.388(7) no
C16 C17 . 1.389(7) no
C16 H7 . 0.951 no
C17 H8 . 0.951 no

loop_
_geom_contact_atom_site_label_1
_geom_contact_atom_site_label_2
_geom_contact_distance
_geom_contact_site_symmetry_2
_geom_contact_publ_flag
O1 C16 3.039(6) 8_564 no
O1 C14 3.154(7) 8_565 no
O2 O2 3.448(7) 5_665 no
N2 C8 3.422(6) 3_465 no
N2 C13 3.488(6) 7_555 no
C1 C1 3.4810(10) 8_565 no
C1 C1 3.4810(10) 8_564 no
C2 C2 3.4900(10) 8_565 no
C2 C2 3.4900(10) 8_564 no
